data_2223688
loop_
_publ_author_name
'Ravichandran, K.'
'Ramesh, P.'
'Sethuvasan, S.'
'Ponnuswamy, S.'
'Ponnuswamy, M. N.'

_publ_section_title <i>t</i>-3-Ethyl-<i>r</i>-2,<i>c</i>-7-bis(4-methoxyphenyl)-1,4-diazepan-5-one
_journal_coeditor_code CI2933
_journal_issue 11
_journal_name_full 'Acta Crystallographica Section E'
_journal_page_first o2885
_journal_page_last o2886
_journal_paper_doi 10.1107/S1600536809043311
_journal_volume 65
_journal_year 2009
_chemical_formula_iupac 'C21 H26 N2 O3'
_chemical_formula_moiety 'C21 H26 N2 O3'
_chemical_formula_sum 'C21 H26 N2 O3'
_chemical_formula_weight 354.44
_chemical_name_systematic <i>t</i>-3-Ethyl-<i>r</i>-2,<i>c</i>-7-bis(4-methoxyphenyl)-1,4-diazepan-5-one
_space_group_IT_number 2
_symmetry_cell_setting triclinic
_symmetry_space_group_name_Hall '-P 1'
_symmetry_space_group_name_H-M 'P -1'
_atom_sites_solution_hydrogens geom
_atom_sites_solution_primary direct
_atom_sites_solution_secondary difmap
_audit_creation_method SHELXL-97
_cell_angle_alpha 102.118(2)
_cell_angle_beta 93.662(2)
_cell_angle_gamma 110.287(2)
_cell_formula_units_Z 4
_cell_length_a 10.5190(3)
_cell_length_b 13.3480(4)
_cell_length_c 15.0472(4)
_cell_measurement_reflns_used 4523
_cell_measurement_temperature 293(2)
_cell_measurement_theta_max 29.18
_cell_measurement_theta_min 1.40
_cell_volume 1915.89(10)
_computing_cell_refinement 'SAINT (Bruker, 2004)'
_computing_data_collection 'APEX2 (Bruker, 2004)'
_computing_data_reduction 'SAINT (Bruker, 2004)'
_computing_molecular_graphics 'ORTEP-3 (Farrugia, 1997)'
_computing_publication_material 'SHELXL97 (Sheldrick, 2008) and PLATON (Spek, 2009)'
_computing_structure_refinement 'SHELXL97 (Sheldrick, 2008)'
_computing_structure_solution 'SHELXS97 (Sheldrick, 2008)'
_diffrn_ambient_temperature 293(2)
_diffrn_measured_fraction_theta_full 0.995
_diffrn_measured_fraction_theta_max 0.995
_diffrn_measurement_device_type 'Bruker Kappa APEXII area-detector'
_diffrn_measurement_method '\w and \f'
_diffrn_radiation_monochromator graphite
_diffrn_radiation_source 'fine-focus sealed tube'
_diffrn_radiation_type MoK\a
_diffrn_radiation_wavelength 0.71073
_diffrn_reflns_av_R_equivalents 0.0261
_diffrn_reflns_av_sigmaI/netI 0.0277
_diffrn_reflns_limit_h_max 14
_diffrn_reflns_limit_h_min -14
_diffrn_reflns_limit_k_max 18
_diffrn_reflns_limit_k_min -17
_diffrn_reflns_limit_l_max 20
_diffrn_reflns_limit_l_min -20
_diffrn_reflns_number 46036
_diffrn_reflns_theta_full 29.18
_diffrn_reflns_theta_max 29.18
_diffrn_reflns_theta_min 2.14
_diffrn_standards_number 0
_exptl_absorpt_coefficient_mu 0.082
_exptl_absorpt_correction_T_max 0.984
_exptl_absorpt_correction_T_min 0.980
_exptl_absorpt_correction_type multi-scan
_exptl_absorpt_process_details '(SADABS; Sheldrick, 2001)'
_exptl_crystal_colour Colourless
_exptl_crystal_density_diffrn 1.229
_exptl_crystal_density_method 'not measured'
_exptl_crystal_description Block
_exptl_crystal_F_000 760
_exptl_crystal_size_max 0.25
_exptl_crystal_size_mid 0.23
_exptl_crystal_size_min 0.20
_refine_diff_density_max 0.213
_refine_diff_density_min -0.184
_refine_ls_extinction_method none
_refine_ls_goodness_of_fit_ref 1.027
_refine_ls_hydrogen_treatment mixed
_refine_ls_matrix_type full
_refine_ls_number_parameters 495
_refine_ls_number_reflns 10328
_refine_ls_number_restraints 0
_refine_ls_restrained_S_all 1.027
_refine_ls_R_factor_all 0.0894
_refine_ls_R_factor_gt 0.0500
_refine_ls_shift/su_max 0.001
_refine_ls_shift/su_mean 0.000
_refine_ls_structure_factor_coef Fsqd
_refine_ls_weighting_details 'calc w=1/[\s^2^(Fo^2^)+(0.06P)^2^+0.383P] where P=(Fo^2^+2Fc^2^)/3'
_refine_ls_weighting_scheme calc
_refine_ls_wR_factor_gt 0.1236
_refine_ls_wR_factor_ref 0.1488
_reflns_number_gt 6341
_reflns_number_total 10328
_reflns_threshold_expression I>2\s(I)
_cod_data_source_file ci2933.cif
_cod_data_source_block I
_cod_depositor_comments
;
The following automatic conversions were performed:
'_symmetry_cell_setting' value 'Triclinic' changed to 'triclinic'
according to '/home/saulius/struct/CIF-dictionaries/cif_core.dic'
dictionary named 'cif_core.dic' version 2.4.1 from 2010-06-29.

Automatic conversion script
Id: cif_fix_enum 1527 2010-12-29 10:47:43Z saulius 

The following automatic conversions were performed:

'_symmetry_cell_setting' value 'Triclinic' changed to 'triclinic'
according to /home/saulius/struct/CIF-dictionaries/cif_core.dic
dictionary named 'cif_core.dic' version 2.4.1 from 2010-06-29.

Automatic conversion script
Id: cif_fix_values 1715 2011-07-08 13:25:40Z adriana 
;
_cod_original_cell_volume 1915.89(9)
_cod_database_code 2223688
_cod_database_fobs_code 2223688

loop_
_symmetry_equiv_pos_as_xyz
'x, y, z'
'-x, -y, -z'

loop_
_atom_site_type_symbol
_atom_site_label
_atom_site_fract_x
_atom_site_fract_y
_atom_site_fract_z
_atom_site_U_iso_or_equiv
_atom_site_adp_type
_atom_site_calc_flag
_atom_site_refinement_flags
_atom_site_occupancy
_atom_site_disorder_assembly
_atom_site_disorder_group
O O1A -0.01838(15) 0.04649(10) 0.27923(10) 0.0830(4) Uani d . 1 . .
O O2A 0.37857(13) -0.20475(10) -0.10577(10) 0.0756(4) Uani d . 1 . .
O O3A 0.69336(15) 0.71516(11) 0.19087(10) 0.0811(4) Uani d . 1 . .
N N1A 0.09646(14) 0.22089(11) 0.27464(10) 0.0560(3) Uani d . 1 . .
H H1A 0.0770(18) 0.2418(15) 0.3299(13) 0.066(5) Uiso d . 1 . .
N N5A 0.31252(13) 0.21527(10) 0.14281(8) 0.0475(3) Uani d . 1 . .
H H5A 0.3987(18) 0.2259(14) 0.1300(12) 0.060(5) Uiso d . 1 . .
C C2A 0.05133(16) 0.11262(14) 0.23888(12) 0.0573(4) Uani d . 1 . .
C C3A 0.09336(15) 0.07227(13) 0.14921(12) 0.0549(4) Uani d . 1 . .
H H3A 0.0620 0.1029 0.1031 0.066 Uiso calc R 1 . .
H H3B 0.0490 -0.0073 0.1296 0.066 Uiso calc R 1 . .
C C4A 0.24839(15) 0.10354(12) 0.15489(10) 0.0462(3) Uani d . 1 . .
H H4A 0.2850 0.1020 0.2159 0.055 Uiso calc R 1 . .
C C6A 0.32146(15) 0.30438(12) 0.22233(10) 0.0475(3) Uani d . 1 . .
H H6A 0.3576 0.2896 0.2778 0.057 Uiso calc R 1 . .
C C7A 0.17771(16) 0.30792(13) 0.23321(11) 0.0515(4) Uani d . 1 . .
H H7A 0.1292 0.2966 0.1720 0.062 Uiso calc R 1 . .
C C8A 0.28292(14) 0.02316(12) 0.08376(10) 0.0443(3) Uani d . 1 . .
C C9A 0.35352(16) -0.03896(13) 0.10915(12) 0.0533(4) Uani d . 1 . .
H H9A 0.3810 -0.0303 0.1712 0.064 Uiso calc R 1 . .
C C10A 0.38390(17) -0.11330(14) 0.04443(13) 0.0595(4) Uani d . 1 . .
H H10A 0.4327 -0.1534 0.0630 0.071 Uiso calc R 1 . .
C C11A 0.34280(15) -0.12864(13) -0.04710(12) 0.0546(4) Uani d . 1 . .
C C12A 0.27102(17) -0.06915(15) -0.07426(12) 0.0604(4) Uani d . 1 . .
H H12A 0.2418 -0.0795 -0.1363 0.072 Uiso calc R 1 . .
C C13A 0.24249(17) 0.00635(14) -0.00872(11) 0.0553(4) Uani d . 1 . .
H H13A 0.1946 0.0470 -0.0276 0.066 Uiso calc R 1 . .
C C14A 0.3381(3) -0.2238(2) -0.20034(18) 0.1147(10) Uani d . 1 . .
H H14A 0.3690 -0.2786 -0.2335 0.172 Uiso calc R 1 . .
H H14B 0.3775 -0.1565 -0.2191 0.172 Uiso calc R 1 . .
H H14C 0.2399 -0.2494 -0.2132 0.172 Uiso calc R 1 . .
C C15A 0.42113(16) 0.41145(12) 0.20960(10) 0.0486(3) Uani d . 1 . .
C C16A 0.40863(19) 0.44723(14) 0.13156(12) 0.0626(4) Uani d . 1 . .
H H16A 0.3384 0.4028 0.0837 0.075 Uiso calc R 1 . .
C C17A 0.4976(2) 0.54759(15) 0.12202(13) 0.0652(5) Uani d . 1 . .
H H17A 0.4867 0.5698 0.0684 0.078 Uiso calc R 1 . .
C C18A 0.60159(18) 0.61386(13) 0.19175(12) 0.0584(4) Uani d . 1 . .
C C19A 0.6171(2) 0.57884(16) 0.26968(14) 0.0773(6) Uani d . 1 . .
H H19A 0.6882 0.6227 0.3171 0.093 Uiso calc R 1 . .
C C20A 0.52801(19) 0.47928(15) 0.27791(12) 0.0677(5) Uani d . 1 . .
H H20A 0.5402 0.4569 0.3313 0.081 Uiso calc R 1 . .
C C21A 0.6824(3) 0.75565(19) 0.11292(18) 0.0952(7) Uani d . 1 . .
H H21A 0.7529 0.8271 0.1218 0.143 Uiso calc R 1 . .
H H21B 0.5942 0.7613 0.1038 0.143 Uiso calc R 1 . .
H H21C 0.6926 0.7062 0.0599 0.143 Uiso calc R 1 . .
C C22A 0.18238(19) 0.41711(14) 0.29253(14) 0.0676(5) Uani d . 1 . .
H H22A 0.2236 0.4264 0.3547 0.081 Uiso calc R 1 . .
H H22B 0.2404 0.4768 0.2691 0.081 Uiso calc R 1 . .
C C23A 0.0429(2) 0.42506(18) 0.29508(18) 0.0889(7) Uani d . 1 . .
H H23A 0.0523 0.4952 0.3335 0.133 Uiso calc R 1 . .
H H23B -0.0146 0.3671 0.3195 0.133 Uiso calc R 1 . .
H H23C 0.0024 0.4179 0.2340 0.133 Uiso calc R 1 . .
O O1B -0.01626(13) 0.72895(10) 0.53207(9) 0.0721(4) Uani d . 1 . .
O O2B 0.10372(17) 0.62330(13) -0.02416(10) 0.0924(5) Uani d . 1 . .
O O3B 0.65088(12) 1.43287(9) 0.47433(8) 0.0594(3) Uani d . 1 . .
N N1B 0.13486(14) 0.90123(11) 0.55429(11) 0.0560(3) Uani d . 1 . .
H H1B 0.1050(19) 0.9184(15) 0.6066(13) 0.068(5) Uiso d . 1 . .
N N5B 0.22122(13) 0.94024(10) 0.36776(10) 0.0496(3) Uani d . 1 . .
H H5B 0.2177(18) 0.9690(15) 0.3198(13) 0.063(5) Uiso d . 1 . .
C C2B 0.07613(17) 0.79736(13) 0.50562(12) 0.0540(4) Uani d . 1 . .
C C3B 0.12403(18) 0.76579(13) 0.41559(12) 0.0576(4) Uani d . 1 . .
H H3C 0.0724 0.6882 0.3878 0.069 Uiso calc R 1 . .
H H3D 0.2197 0.7752 0.4277 0.069 Uiso calc R 1 . .
C C4B 0.10920(15) 0.83176(12) 0.34669(11) 0.0504(4) Uani d . 1 . .
H H4B 0.0221 0.8429 0.3497 0.060 Uiso calc R 1 . .
C C6B 0.22491(15) 1.02343(12) 0.44994(10) 0.0468(3) Uani d . 1 . .
H H6B 0.1362 1.0323 0.4487 0.056 Uiso calc R 1 . .
C C7B 0.25490(15) 0.98713(12) 0.53712(11) 0.0492(3) Uani d . 1 A .
H H7B 0.3264 0.9563 0.5275 0.059 Uiso calc R 1 . .
C C8B 0.10992(16) 0.77287(12) 0.24925(12) 0.0537(4) Uani d . 1 . .
C C9B 0.1949(2) 0.71538(16) 0.22746(13) 0.0682(5) Uani d . 1 . .
H H9B 0.2532 0.7110 0.2744 0.082 Uiso calc R 1 . .
C C10B 0.1956(2) 0.66371(16) 0.13700(14) 0.0719(5) Uani d . 1 . .
H H10B 0.2527 0.6244 0.1239 0.086 Uiso calc R 1 . .
C C11B 0.1117(2) 0.67125(15) 0.06772(13) 0.0680(5) Uani d . 1 . .
C C12B 0.0291(2) 0.72951(17) 0.08731(14) 0.0760(5) Uani d . 1 . .
H H12B -0.0265 0.7360 0.0399 0.091 Uiso calc R 1 . .
C C13B 0.02760(19) 0.77921(15) 0.17759(13) 0.0663(5) Uani d . 1 . .
H H13B -0.0304 0.8178 0.1900 0.080 Uiso calc R 1 . .
C C14B 0.1884(3) 0.5635(2) -0.04813(17) 0.1003(8) Uani d . 1 . .
H H14D 0.1733 0.5350 -0.1136 0.150 Uiso calc R 1 . .
H H14E 0.1670 0.5034 -0.0189 0.150 Uiso calc R 1 . .
H H14F 0.2826 0.6111 -0.0282 0.150 Uiso calc R 1 . .
C C15B 0.33542(15) 1.13087(12) 0.44774(10) 0.0443(3) Uani d . 1 . .
C C16B 0.46146(15) 1.13398(12) 0.42465(11) 0.0494(4) Uani d . 1 . .
H H16B 0.4742 1.0679 0.4039 0.059 Uiso calc R 1 . .
C C17B 0.56951(15) 1.23233(12) 0.43144(11) 0.0492(4) Uani d . 1 . .
H H17B 0.6533 1.2321 0.4153 0.059 Uiso calc R 1 . .
C C18B 0.55133(15) 1.33051(12) 0.46237(10) 0.0459(3) Uani d . 1 . .
C C19B 0.42406(17) 1.32896(13) 0.48211(11) 0.0527(4) Uani d . 1 . .
H H19B 0.4103 1.3949 0.5006 0.063 Uiso calc R 1 . .
C C20B 0.31804(16) 1.23073(12) 0.47456(11) 0.0507(4) Uani d . 1 . .
H H20B 0.2330 1.2311 0.4877 0.061 Uiso calc R 1 . .
C C21B 0.78088(18) 1.44055(16) 0.45013(15) 0.0722(5) Uani d . 1 . .
H H21D 0.8395 1.5167 0.4619 0.108 Uiso calc R 1 . .
H H21E 0.7710 1.4059 0.3860 0.108 Uiso calc R 1 . .
H H21F 0.8205 1.4042 0.4860 0.108 Uiso calc R 1 . .
C C22B 0.30606(19) 1.08026(14) 0.62487(12) 0.0620(4) Uani d . 1 . .
H H22C 0.3794 1.1421 0.6134 0.074 Uiso calc PR 0.742(4) A 1
H H22D 0.2319 1.1048 0.6408 0.074 Uiso calc PR 0.742(4) A 1
H H22E 0.2589 1.1293 0.6198 0.074 Uiso d PR 0.258(4) A 2
H H22F 0.2763 1.0489 0.6753 0.074 Uiso d PR 0.258(4) A 2
C C23B 0.3575(3) 1.0464(3) 0.70459(18) 0.0822(10) Uani d P 0.742(4) A 1
H H23D 0.3885 1.1077 0.7577 0.123 Uiso calc PR 0.742(4) A 1
H H23E 0.4322 1.0234 0.6897 0.123 Uiso calc PR 0.742(4) A 1
H H23F 0.2848 0.9864 0.7173 0.123 Uiso calc PR 0.742(4) A 1
C C23C 0.4545(7) 1.1483(6) 0.6534(5) 0.068(2) Uani d P 0.258(4) A 2
H H23G 0.4667 1.2027 0.7096 0.102 Uiso calc PR 0.258(4) A 2
H H23H 0.4889 1.1845 0.6063 0.102 Uiso calc PR 0.258(4) A 2
H H23I 0.5035 1.1018 0.6628 0.102 Uiso calc PR 0.258(4) A 2

loop_
_atom_site_aniso_label
_atom_site_aniso_U_11
_atom_site_aniso_U_22
_atom_site_aniso_U_33
_atom_site_aniso_U_12
_atom_site_aniso_U_13
_atom_site_aniso_U_23
O1A 0.0985(10) 0.0547(8) 0.1012(11) 0.0234(7) 0.0645(8) 0.0241(7)
O2A 0.0739(8) 0.0588(8) 0.0864(10) 0.0250(6) 0.0276(7) -0.0034(7)
O3A 0.0921(9) 0.0530(8) 0.0889(10) 0.0080(7) 0.0260(7) 0.0266(7)
N1A 0.0648(8) 0.0478(8) 0.0550(9) 0.0184(6) 0.0260(7) 0.0107(7)
N5A 0.0523(7) 0.0408(7) 0.0466(7) 0.0133(5) 0.0162(5) 0.0089(5)
C2A 0.0561(9) 0.0494(10) 0.0687(11) 0.0183(7) 0.0280(8) 0.0160(8)
C3A 0.0528(8) 0.0437(9) 0.0615(10) 0.0118(7) 0.0187(7) 0.0063(7)
C4A 0.0531(8) 0.0423(8) 0.0431(8) 0.0159(6) 0.0129(6) 0.0119(6)
C6A 0.0567(8) 0.0420(8) 0.0412(8) 0.0152(6) 0.0117(6) 0.0084(6)
C7A 0.0596(9) 0.0434(8) 0.0499(9) 0.0169(7) 0.0163(7) 0.0095(7)
C8A 0.0450(7) 0.0387(8) 0.0471(8) 0.0111(6) 0.0129(6) 0.0120(6)
C9A 0.0551(8) 0.0558(10) 0.0523(9) 0.0220(7) 0.0102(7) 0.0174(8)
C10A 0.0586(9) 0.0529(10) 0.0762(12) 0.0275(8) 0.0179(8) 0.0205(9)
C11A 0.0488(8) 0.0416(8) 0.0660(11) 0.0111(6) 0.0195(7) 0.0042(7)
C12A 0.0646(10) 0.0664(11) 0.0459(9) 0.0230(8) 0.0094(7) 0.0068(8)
C13A 0.0648(9) 0.0577(10) 0.0510(10) 0.0296(8) 0.0134(7) 0.0159(8)
C14A 0.1080(18) 0.125(2) 0.0847(18) 0.0541(16) -0.0022(13) -0.0431(15)
C15A 0.0585(8) 0.0420(8) 0.0428(8) 0.0155(7) 0.0142(6) 0.0089(6)
C16A 0.0763(11) 0.0537(10) 0.0449(9) 0.0109(8) 0.0049(8) 0.0094(8)
C17A 0.0883(12) 0.0576(11) 0.0512(10) 0.0229(9) 0.0196(9) 0.0210(8)
C18A 0.0675(10) 0.0434(9) 0.0622(11) 0.0147(8) 0.0231(8) 0.0143(8)
C19A 0.0807(13) 0.0626(12) 0.0640(12) -0.0022(9) -0.0042(9) 0.0181(10)
C20A 0.0776(11) 0.0576(11) 0.0542(11) 0.0061(9) 0.0004(8) 0.0204(9)
C21A 0.1160(18) 0.0734(15) 0.1049(18) 0.0265(13) 0.0362(14) 0.0492(14)
C22A 0.0770(11) 0.0491(10) 0.0749(12) 0.0227(9) 0.0280(9) 0.0076(9)
C23A 0.0942(15) 0.0698(13) 0.1167(19) 0.0453(12) 0.0381(13) 0.0194(13)
O1B 0.0800(8) 0.0529(7) 0.0832(9) 0.0148(6) 0.0376(7) 0.0258(6)
O2B 0.1108(12) 0.0802(10) 0.0665(9) 0.0231(9) 0.0147(8) -0.0024(8)
O3B 0.0658(7) 0.0392(6) 0.0676(7) 0.0129(5) 0.0154(5) 0.0112(5)
N1B 0.0653(8) 0.0476(8) 0.0605(9) 0.0214(6) 0.0301(7) 0.0177(7)
N5B 0.0601(7) 0.0386(7) 0.0484(8) 0.0145(6) 0.0134(6) 0.0120(6)
C2B 0.0598(9) 0.0456(9) 0.0641(10) 0.0216(7) 0.0227(8) 0.0215(8)
C3B 0.0705(10) 0.0409(9) 0.0645(11) 0.0209(7) 0.0219(8) 0.0152(8)
C4B 0.0514(8) 0.0403(8) 0.0585(10) 0.0154(6) 0.0135(7) 0.0113(7)
C6B 0.0494(8) 0.0399(8) 0.0538(9) 0.0192(6) 0.0131(6) 0.0109(7)
C7B 0.0538(8) 0.0450(8) 0.0533(9) 0.0208(7) 0.0177(7) 0.0145(7)
C8B 0.0566(9) 0.0382(8) 0.0609(10) 0.0109(7) 0.0135(7) 0.0106(7)
C9B 0.0811(12) 0.0688(12) 0.0627(12) 0.0358(10) 0.0182(9) 0.0166(9)
C10B 0.0887(13) 0.0601(11) 0.0725(13) 0.0326(10) 0.0285(10) 0.0140(10)
C11B 0.0781(12) 0.0481(10) 0.0606(12) 0.0072(9) 0.0114(9) 0.0046(8)
C12B 0.0767(12) 0.0727(13) 0.0662(13) 0.0204(10) -0.0025(9) 0.0075(10)
C13B 0.0665(10) 0.0561(11) 0.0683(12) 0.0195(8) 0.0042(9) 0.0058(9)
C14B 0.127(2) 0.0764(15) 0.0827(16) 0.0288(14) 0.0348(14) -0.0023(12)
C15B 0.0538(8) 0.0387(8) 0.0440(8) 0.0205(6) 0.0127(6) 0.0104(6)
C16B 0.0554(8) 0.0367(8) 0.0592(9) 0.0219(6) 0.0152(7) 0.0075(7)
C17B 0.0510(8) 0.0453(9) 0.0531(9) 0.0201(7) 0.0137(6) 0.0100(7)
C18B 0.0585(8) 0.0376(8) 0.0404(8) 0.0157(6) 0.0089(6) 0.0101(6)
C19B 0.0702(10) 0.0384(8) 0.0578(10) 0.0280(7) 0.0199(7) 0.0126(7)
C20B 0.0579(8) 0.0462(9) 0.0578(10) 0.0275(7) 0.0209(7) 0.0156(7)
C21B 0.0618(10) 0.0541(11) 0.0878(14) 0.0083(8) 0.0136(9) 0.0122(10)
C22B 0.0760(11) 0.0541(10) 0.0546(10) 0.0226(8) 0.0163(8) 0.0113(8)
C23B 0.114(2) 0.096(2) 0.0519(16) 0.0624(19) 0.0119(14) 0.0102(14)
C23C 0.058(4) 0.066(5) 0.070(5) 0.020(3) 0.006(3) 0.002(4)

loop_
_atom_type_symbol
_atom_type_description
_atom_type_scat_dispersion_real
_atom_type_scat_dispersion_imag
_atom_type_scat_source
C C 0.0033 0.0016 'International Tables Vol C Tables 4.2.6.8 and 6.1.1.4'
H H 0.0000 0.0000 'International Tables Vol C Tables 4.2.6.8 and 6.1.1.4'
N N 0.0061 0.0033 'International Tables Vol C Tables 4.2.6.8 and 6.1.1.4'
O O 0.0106 0.0060 'International Tables Vol C Tables 4.2.6.8 and 6.1.1.4'

loop_
_geom_angle_atom_site_label_1
_geom_angle_atom_site_label_2
_geom_angle_atom_site_label_3
_geom_angle_site_symmetry_1
_geom_angle_site_symmetry_3
_geom_angle
_geom_angle_publ_flag
C11A O2A C14A . . 117.77(17) ?
C18A O3A C21A . . 118.48(17) ?
C2A N1A C7A . . 127.11(14) ?
C2A N1A H1A . . 115.7(12) ?
C7A N1A H1A . . 117.1(12) ?
C4A N5A C6A . . 115.07(11) ?
C4A N5A H5A . . 109.4(11) ?
C6A N5A H5A . . 107.9(11) ?
O1A C2A N1A . . 121.74(15) ?
O1A C2A C3A . . 120.31(15) ?
N1A C2A C3A . . 117.89(14) ?
C2A C3A C4A . . 112.81(14) ?
C2A C3A H3A . . 109.0 ?
C4A C3A H3A . . 109.0 ?
C2A C3A H3B . . 109.0 ?
C4A C3A H3B . . 109.0 ?
H3A C3A H3B . . 107.8 ?
N5A C4A C8A . . 109.97(11) ?
N5A C4A C3A . . 110.15(12) ?
C8A C4A C3A . . 111.13(12) ?
N5A C4A H4A . . 108.5 ?
C8A C4A H4A . . 108.5 ?
C3A C4A H4A . . 108.5 ?
N5A C6A C15A . . 108.36(11) ?
N5A C6A C7A . . 110.41(12) ?
C15A C6A C7A . . 112.49(12) ?
N5A C6A H6A . . 108.5 ?
C15A C6A H6A . . 108.5 ?
C7A C6A H6A . . 108.5 ?
N1A C7A C22A . . 106.99(13) ?
N1A C7A C6A . . 111.92(13) ?
C22A C7A C6A . . 113.26(13) ?
N1A C7A H7A . . 108.2 ?
C22A C7A H7A . . 108.2 ?
C6A C7A H7A . . 108.2 ?
C13A C8A C9A . . 117.36(14) ?
C13A C8A C4A . . 121.57(14) ?
C9A C8A C4A . . 121.05(14) ?
C10A C9A C8A . . 121.20(16) ?
C10A C9A H9A . . 119.4 ?
C8A C9A H9A . . 119.4 ?
C11A C10A C9A . . 120.46(15) ?
C11A C10A H10A . . 119.8 ?
C9A C10A H10A . . 119.8 ?
C10A C11A C12A . . 119.60(15) ?
C10A C11A O2A . . 115.66(16) ?
C12A C11A O2A . . 124.74(17) ?
C11A C12A C13A . . 119.48(16) ?
C11A C12A H12A . . 120.3 ?
C13A C12A H12A . . 120.3 ?
C8A C13A C12A . . 121.89(15) ?
C8A C13A H13A . . 119.1 ?
C12A C13A H13A . . 119.1 ?
O2A C14A H14A . . 109.5 ?
O2A C14A H14B . . 109.5 ?
H14A C14A H14B . . 109.5 ?
O2A C14A H14C . . 109.5 ?
H14A C14A H14C . . 109.5 ?
H14B C14A H14C . . 109.5 ?
C16A C15A C20A . . 116.87(15) ?
C16A C15A C6A . . 122.38(14) ?
C20A C15A C6A . . 120.73(14) ?
C15A C16A C17A . . 121.91(16) ?
C15A C16A H16A . . 119.0 ?
C17A C16A H16A . . 119.0 ?
C18A C17A C16A . . 119.78(17) ?
C18A C17A H17A . . 120.1 ?
C16A C17A H17A . . 120.1 ?
O3A C18A C17A . . 124.94(17) ?
O3A C18A C19A . . 115.86(16) ?
C17A C18A C19A . . 119.20(16) ?
C18A C19A C20A . . 120.19(17) ?
C18A C19A H19A . . 119.9 ?
C20A C19A H19A . . 119.9 ?
C19A C20A C15A . . 122.03(17) ?
C19A C20A H20A . . 119.0 ?
C15A C20A H20A . . 119.0 ?
O3A C21A H21A . . 109.5 ?
O3A C21A H21B . . 109.5 ?
H21A C21A H21B . . 109.5 ?
O3A C21A H21C . . 109.5 ?
H21A C21A H21C . . 109.5 ?
H21B C21A H21C . . 109.5 ?
C23A C22A C7A . . 113.26(16) ?
C23A C22A H22A . . 108.9 ?
C7A C22A H22A . . 108.9 ?
C23A C22A H22B . . 108.9 ?
C7A C22A H22B . . 108.9 ?
H22A C22A H22B . . 107.7 ?
C22A C23A H23A . . 109.5 ?
C22A C23A H23B . . 109.5 ?
H23A C23A H23B . . 109.5 ?
C22A C23A H23C . . 109.5 ?
H23A C23A H23C . . 109.5 ?
H23B C23A H23C . . 109.5 ?
C11B O2B C14B . . 117.88(19) ?
C18B O3B C21B . . 118.75(13) ?
C2B N1B C7B . . 127.36(14) ?
C2B N1B H1B . . 116.5(12) ?
C7B N1B H1B . . 115.7(12) ?
C6B N5B C4B . . 118.50(12) ?
C6B N5B H5B . . 107.2(12) ?
C4B N5B H5B . . 107.5(12) ?
O1B C2B N1B . . 121.57(15) ?
O1B C2B C3B . . 120.71(15) ?
N1B C2B C3B . . 117.70(14) ?
C2B C3B C4B . . 114.62(13) ?
C2B C3B H3C . . 108.6 ?
C4B C3B H3C . . 108.6 ?
C2B C3B H3D . . 108.6 ?
C4B C3B H3D . . 108.6 ?
H3C C3B H3D . . 107.6 ?
N5B C4B C8B . . 107.49(12) ?
N5B C4B C3B . . 111.39(14) ?
C8B C4B C3B . . 112.06(13) ?
N5B C4B H4B . . 108.6 ?
C8B C4B H4B . . 108.6 ?
C3B C4B H4B . . 108.6 ?
N5B C6B C15B . . 107.71(11) ?
N5B C6B C7B . . 110.00(12) ?
C15B C6B C7B . . 110.86(12) ?
N5B C6B H6B . . 109.4 ?
C15B C6B H6B . . 109.4 ?
C7B C6B H6B . . 109.4 ?
N1B C7B C22B . . 107.11(13) ?
N1B C7B C6B . . 112.21(13) ?
C22B C7B C6B . . 114.44(13) ?
N1B C7B H7B . . 107.6 ?
C22B C7B H7B . . 107.6 ?
C6B C7B H7B . . 107.6 ?
C13B C8B C9B . . 117.20(17) ?
C13B C8B C4B . . 119.98(15) ?
C9B C8B C4B . . 122.77(16) ?
C8B C9B C10B . . 121.68(19) ?
C8B C9B H9B . . 119.2 ?
C10B C9B H9B . . 119.2 ?
C11B C10B C9B . . 119.39(18) ?
C11B C10B H10B . . 120.3 ?
C9B C10B H10B . . 120.3 ?
C12B C11B C10B . . 120.02(18) ?
C12B C11B O2B . . 115.65(19) ?
C10B C11B O2B . . 124.33(19) ?
C11B C12B C13B . . 120.16(19) ?
C11B C12B H12B . . 119.9 ?
C13B C12B H12B . . 119.9 ?
C8B C13B C12B . . 121.54(18) ?
C8B C13B H13B . . 119.2 ?
C12B C13B H13B . . 119.2 ?
O2B C14B H14D . . 109.5 ?
O2B C14B H14E . . 109.5 ?
H14D C14B H14E . . 109.5 ?
O2B C14B H14F . . 109.5 ?
H14D C14B H14F . . 109.5 ?
H14E C14B H14F . . 109.5 ?
C16B C15B C20B . . 117.40(14) ?
C16B C15B C6B . . 120.88(12) ?
C20B C15B C6B . . 121.58(13) ?
C15B C16B C17B . . 122.12(13) ?
C15B C16B H16B . . 118.9 ?
C17B C16B H16B . . 118.9 ?
C18B C17B C16B . . 119.22(13) ?
C18B C17B H17B . . 120.4 ?
C16B C17B H17B . . 120.4 ?
O3B C18B C17B . . 124.78(14) ?
O3B C18B C19B . . 115.76(13) ?
C17B C18B C19B . . 119.45(14) ?
C20B C19B C18B . . 120.45(13) ?
C20B C19B H19B . . 119.8 ?
C18B C19B H19B . . 119.8 ?
C19B C20B C15B . . 121.22(14) ?
C19B C20B H20B . . 119.4 ?
C15B C20B H20B . . 119.4 ?
O3B C21B H21D . . 109.5 ?
O3B C21B H21E . . 109.5 ?
H21D C21B H21E . . 109.5 ?
O3B C21B H21F . . 109.5 ?
H21D C21B H21F . . 109.5 ?
H21E C21B H21F . . 109.5 ?
C23C C22B C23B . . 71.7(3) ?
C23C C22B C7B . . 121.4(3) ?
C23B C22B C7B . . 112.83(17) ?
C23C C22B H22C . . 37.5 ?
C23B C22B H22C . . 109.0 ?
C7B C22B H22C . . 109.0 ?
C23C C22B H22D . . 124.9 ?
C23B C22B H22D . . 109.0 ?
C7B C22B H22D . . 109.0 ?
H22C C22B H22D . . 107.8 ?
C23C C22B H22E . . 107.6 ?
C23B C22B H22E . . 133.3 ?
C7B C22B H22E . . 106.7 ?
H22C C22B H22E . . 79.3 ?
H22D C22B H22E . . 31.7 ?
C23C C22B H22F . . 105.9 ?
C23B C22B H22F . . 38.0 ?
C7B C22B H22F . . 107.6 ?
H22C C22B H22F . . 139.1 ?
H22D C22B H22F . . 76.2 ?
H22E C22B H22F . . 106.8 ?
C22B C23B H22F . . 38.5 ?
C22B C23B H23D . . 109.5 ?
H22F C23B H23D . . 105.4 ?
C22B C23B H23E . . 109.5 ?
H22F C23B H23E . . 140.1 ?
H23D C23B H23E . . 109.5 ?
C22B C23B H23F . . 109.5 ?
H22F C23B H23F . . 75.6 ?
H23D C23B H23F . . 109.5 ?
H23E C23B H23F . . 109.5 ?
C22B C23C H23G . . 109.5 ?
C22B C23C H23H . . 109.5 ?
H23G C23C H23H . . 109.5 ?
C22B C23C H23I . . 109.5 ?
H23G C23C H23I . . 109.5 ?
H23H C23C H23I . . 109.5 ?

loop_
_geom_bond_atom_site_label_1
_geom_bond_atom_site_label_2
_geom_bond_site_symmetry_2
_geom_bond_distance
_geom_bond_publ_flag
O1A C2A . 1.2323(19) ?
O2A C11A . 1.3725(19) ?
O2A C14A . 1.402(3) ?
O3A C18A . 1.365(2) ?
O3A C21A . 1.405(3) ?
N1A C2A . 1.330(2) ?
N1A C7A . 1.467(2) ?
N1A H1A . 0.881(19) ?
N5A C4A . 1.4642(19) ?
N5A C6A . 1.4717(19) ?
N5A H5A . 0.908(17) ?
C2A C3A . 1.498(2) ?
C3A C4A . 1.528(2) ?
C3A H3A . 0.97 ?
C3A H3B . 0.97 ?
C4A C8A . 1.506(2) ?
C4A H4A . 0.98 ?
C6A C15A . 1.510(2) ?
C6A C7A . 1.547(2) ?
C6A H6A . 0.98 ?
C7A C22A . 1.524(2) ?
C7A H7A . 0.98 ?
C8A C13A . 1.376(2) ?
C8A C9A . 1.382(2) ?
C9A C10A . 1.375(2) ?
C9A H9A . 0.93 ?
C10A C11A . 1.367(3) ?
C10A H10A . 0.93 ?
C11A C12A . 1.371(2) ?
C12A C13A . 1.381(2) ?
C12A H12A . 0.93 ?
C13A H13A . 0.93 ?
C14A H14A . 0.96 ?
C14A H14B . 0.96 ?
C14A H14C . 0.96 ?
C15A C16A . 1.372(2) ?
C15A C20A . 1.377(2) ?
C16A C17A . 1.386(2) ?
C16A H16A . 0.93 ?
C17A C18A . 1.368(3) ?
C17A H17A . 0.93 ?
C18A C19A . 1.371(3) ?
C19A C20A . 1.371(2) ?
C19A H19A . 0.93 ?
C20A H20A . 0.93 ?
C21A H21A . 0.96 ?
C21A H21B . 0.96 ?
C21A H21C . 0.96 ?
C22A C23A . 1.510(3) ?
C22A H22A . 0.97 ?
C22A H22B . 0.97 ?
C23A H23A . 0.96 ?
C23A H23B . 0.96 ?
C23A H23C . 0.96 ?
O1B C2B . 1.2341(18) ?
O2B C11B . 1.380(2) ?
O2B C14B . 1.405(3) ?
O3B C18B . 1.3698(18) ?
O3B C21B . 1.413(2) ?
N1B C2B . 1.328(2) ?
N1B C7B . 1.4621(19) ?
N1B H1B . 0.881(19) ?
N5B C6B . 1.4667(19) ?
N5B C4B . 1.4704(19) ?
N5B H5B . 0.890(19) ?
C2B C3B . 1.504(2) ?
C3B C4B . 1.527(2) ?
C3B H3C . 0.97 ?
C3B H3D . 0.97 ?
C4B C8B . 1.513(2) ?
C4B H4B . 0.98 ?
C6B C15B . 1.509(2) ?
C6B C7B . 1.541(2) ?
C6B H6B . 0.98 ?
C7B C22B . 1.528(2) ?
C7B H7B . 0.98 ?
C8B C13B . 1.375(2) ?
C8B C9B . 1.380(2) ?
C9B C10B . 1.393(3) ?
C9B H9B . 0.93 ?
C10B C11B . 1.366(3) ?
C10B H10B . 0.93 ?
C11B C12B . 1.361(3) ?
C12B C13B . 1.385(3) ?
C12B H12B . 0.93 ?
C13B H13B . 0.93 ?
C14B H14D . 0.96 ?
C14B H14E . 0.96 ?
C14B H14F . 0.96 ?
C15B C16B . 1.381(2) ?
C15B C20B . 1.388(2) ?
C16B C17B . 1.386(2) ?
C16B H16B . 0.93 ?
C17B C18B . 1.378(2) ?
C17B H17B . 0.93 ?
C18B C19B . 1.384(2) ?
C19B C20B . 1.372(2) ?
C19B H19B . 0.93 ?
C20B H20B . 0.93 ?
C21B H21D . 0.96 ?
C21B H21E . 0.96 ?
C21B H21F . 0.96 ?
C22B C23C . 1.488(7) ?
C22B C23B . 1.500(3) ?
C22B H22C . 0.97 ?
C22B H22D . 0.97 ?
C22B H22E . 0.96 ?
C22B H22F . 0.96 ?
C23B H22F . 0.95 ?
C23B H23D . 0.96 ?
C23B H23E . 0.96 ?
C23B H23F . 0.96 ?
C23C H23G . 0.96 ?
C23C H23H . 0.96 ?
C23C H23I . 0.96 ?

loop_
_geom_hbond_atom_site_label_D
_geom_hbond_atom_site_label_H
_geom_hbond_atom_site_label_A
_geom_hbond_site_symmetry_A
_geom_hbond_distance_DH
_geom_hbond_distance_HA
_geom_hbond_distance_DA
_geom_hbond_angle_DHA
N1A H1A O1B 2_566 0.88(2) 2.21(2) 3.0833(19) 172(2)
N1B H1B O1A 2_566 0.88(2) 2.04(2) 2.9179(18) 175(2)
N5A H5A O2A 2_655 0.91(2) 2.49(2) 3.3769(18) 164(2)
C19B H19B O3B 2_686 0.93 2.56 3.477(2) 171
C20A H20A O3B 1_545 0.93 2.51 3.410(2) 162
C20B H20B O1B 2_576 0.93 2.53 3.398(2) 156

loop_
_geom_torsion_atom_site_label_1
_geom_torsion_atom_site_label_2
_geom_torsion_atom_site_label_3
_geom_torsion_atom_site_label_4
_geom_torsion_site_symmetry_1
_geom_torsion_site_symmetry_2
_geom_torsion_site_symmetry_3
_geom_torsion_site_symmetry_4
_geom_torsion
_geom_torsion_publ_flag
C7A N1A C2A O1A . . . . -178.83(17) ?
C7A N1A C2A C3A . . . . 4.0(3) ?
O1A C2A C3A C4A . . . . -115.07(19) ?
N1A C2A C3A C4A . . . . 62.1(2) ?
C6A N5A C4A C8A . . . . -162.77(12) ?
C6A N5A C4A C3A . . . . 74.42(16) ?
C2A C3A C4A N5A . . . . -84.26(16) ?
C2A C3A C4A C8A . . . . 153.62(14) ?
C4A N5A C6A C15A . . . . 165.11(12) ?
C4A N5A C6A C7A . . . . -71.27(16) ?
C2A N1A C7A C22A . . . . 170.41(17) ?
C2A N1A C7A C6A . . . . -65.0(2) ?
N5A C6A C7A N1A . . . . 77.41(16) ?
C15A C6A C7A N1A . . . . -161.40(13) ?
N5A C6A C7A C22A . . . . -161.54(14) ?
C15A C6A C7A C22A . . . . -40.34(19) ?
N5A C4A C8A C13A . . . . -62.46(18) ?
C3A C4A C8A C13A . . . . 59.77(19) ?
N5A C4A C8A C9A . . . . 119.32(15) ?
C3A C4A C8A C9A . . . . -118.45(16) ?
C13A C8A C9A C10A . . . . 1.0(2) ?
C4A C8A C9A C10A . . . . 179.28(14) ?
C8A C9A C10A C11A . . . . -1.0(2) ?
C9A C10A C11A C12A . . . . 0.1(2) ?
C9A C10A C11A O2A . . . . 179.98(14) ?
C14A O2A C11A C10A . . . . 179.67(18) ?
C14A O2A C11A C12A . . . . -0.5(3) ?
C10A C11A C12A C13A . . . . 0.7(2) ?
O2A C11A C12A C13A . . . . -179.17(15) ?
C9A C8A C13A C12A . . . . -0.2(2) ?
C4A C8A C13A C12A . . . . -178.45(14) ?
C11A C12A C13A C8A . . . . -0.7(3) ?
N5A C6A C15A C16A . . . . 53.58(19) ?
C7A C6A C15A C16A . . . . -68.77(19) ?
N5A C6A C15A C20A . . . . -127.96(17) ?
C7A C6A C15A C20A . . . . 109.69(18) ?
C20A C15A C16A C17A . . . . -1.0(3) ?
C6A C15A C16A C17A . . . . 177.51(16) ?
C15A C16A C17A C18A . . . . 0.1(3) ?
C21A O3A C18A C17A . . . . -0.3(3) ?
C21A O3A C18A C19A . . . . -179.81(19) ?
C16A C17A C18A O3A . . . . -178.51(17) ?
C16A C17A C18A C19A . . . . 0.9(3) ?
O3A C18A C19A C20A . . . . 178.55(18) ?
C17A C18A C19A C20A . . . . -0.9(3) ?
C18A C19A C20A C15A . . . . 0.0(3) ?
C16A C15A C20A C19A . . . . 1.0(3) ?
C6A C15A C20A C19A . . . . -177.55(18) ?
N1A C7A C22A C23A . . . . -62.2(2) ?
C6A C7A C22A C23A . . . . 173.98(16) ?
C7B N1B C2B O1B . . . . 172.26(16) ?
C7B N1B C2B C3B . . . . -8.9(3) ?
O1B C2B C3B C4B . . . . 120.58(17) ?
N1B C2B C3B C4B . . . . -58.2(2) ?
C6B N5B C4B C8B . . . . 166.79(13) ?
C6B N5B C4B C3B . . . . -70.10(17) ?
C2B C3B C4B N5B . . . . 79.81(17) ?
C2B C3B C4B C8B . . . . -159.73(14) ?
C4B N5B C6B C15B . . . . -171.56(13) ?
C4B N5B C6B C7B . . . . 67.51(17) ?
C2B N1B C7B C22B . . . . -164.28(16) ?
C2B N1B C7B C6B . . . . 69.3(2) ?
N5B C6B C7B N1B . . . . -76.30(15) ?
C15B C6B C7B N1B . . . . 164.68(12) ?
N5B C6B C7B C22B . . . . 161.37(13) ?
C15B C6B C7B C22B . . . . 42.35(17) ?
N5B C4B C8B C13B . . . . -93.95(17) ?
C3B C4B C8B C13B . . . . 143.35(16) ?
N5B C4B C8B C9B . . . . 83.29(19) ?
C3B C4B C8B C9B . . . . -39.4(2) ?
C13B C8B C9B C10B . . . . -1.4(3) ?
C4B C8B C9B C10B . . . . -178.68(16) ?
C8B C9B C10B C11B . . . . 1.0(3) ?
C9B C10B C11B C12B . . . . 0.5(3) ?
C9B C10B C11B O2B . . . . -179.86(17) ?
C14B O2B C11B C12B . . . . 179.14(19) ?
C14B O2B C11B C10B . . . . -0.5(3) ?
C10B C11B C12B C13B . . . . -1.5(3) ?
O2B C11B C12B C13B . . . . 178.86(17) ?
C9B C8B C13B C12B . . . . 0.4(3) ?
C4B C8B C13B C12B . . . . 177.77(16) ?
C11B C12B C13B C8B . . . . 1.0(3) ?
N5B C6B C15B C16B . . . . -43.91(19) ?
C7B C6B C15B C16B . . . . 76.49(17) ?
N5B C6B C15B C20B . . . . 140.46(15) ?
C7B C6B C15B C20B . . . . -99.15(16) ?
C20B C15B C16B C17B . . . . 2.8(2) ?
C6B C15B C16B C17B . . . . -173.01(14) ?
C15B C16B C17B C18B . . . . 0.1(2) ?
C21B O3B C18B C17B . . . . 2.8(2) ?
C21B O3B C18B C19B . . . . -176.19(15) ?
C16B C17B C18B O3B . . . . 178.24(14) ?
C16B C17B C18B C19B . . . . -2.8(2) ?
O3B C18B C19B C20B . . . . -178.41(14) ?
C17B C18B C19B C20B . . . . 2.6(2) ?
C18B C19B C20B C15B . . . . 0.4(2) ?
C16B C15B C20B C19B . . . . -3.1(2) ?
C6B C15B C20B C19B . . . . 172.70(14) ?
N1B C7B C22B C23C . . . . 146.9(4) ?
C6B C7B C22B C23C . . . . -88.0(4) ?
N1B C7B C22B C23B . . . . 65.1(2) ?
C6B C7B C22B C23B . . . . -169.84(18) ?
